data_2008645
loop_
_publ_author_name
'Tatar, Leyla'
'Atakol, Orhan'
'\"Ulk\"u, Din\,cer'
'Aksu, Mecit'

_publ_section_title
;
 {[\m-Bis(salicylidene)-1,3-propanediaminato]-copper(II)}dichlorozinc(II)
;
_journal_issue 6
_journal_name_full 'Acta Crystallographica Section C'
_journal_page_first 923
_journal_page_last 925
_journal_paper_doi 10.1107/S0108270199003091
_journal_volume 55
_journal_year 1999
_chemical_formula_iupac '[Cu Zn Cl2 (C17 H16 N2 O2)]'
_chemical_formula_moiety 'C17 H16 Cl2 Cu N2 O2 Zn'
_chemical_formula_sum 'C17 H16 Cl2 Cu N2 O2 Zn'
_chemical_formula_weight 480.158
_space_group_IT_number 14
_symmetry_cell_setting monoclinic
_symmetry_space_group_name_Hall '-P 2ybc'
_symmetry_space_group_name_H-M 'P 1 21/c 1'
_atom_type_scat_source IntTabIV
_cell_angle_alpha 90.00
_cell_angle_beta 98.856(7)
_cell_angle_gamma 90.00
_cell_formula_units_Z 4
_cell_length_a 11.6166(9)
_cell_length_b 8.2634(8)
_cell_length_c 18.2929(18)
_cell_measurement_reflns_used 25
_cell_measurement_temperature 295
_cell_measurement_theta_max 18.11
_cell_measurement_theta_min 11.24
_cell_volume 1735.0(3)
_computing_cell_refinement 'CAD-4 EXPRESS'
_computing_data_collection 'CAD-4 EXPRESS (Enraf-Nonius, 1993)'
_computing_data_reduction 'MolEN (Fair, 1990)'
_computing_molecular_graphics MolEN
_computing_publication_material MolEN
_computing_structure_refinement MolEN
_computing_structure_solution MolEN
_diffrn_measurement_device 'Enraf-Nonius CAD-4'
_diffrn_measurement_method \w/2\q
_diffrn_radiation_type MoK\a
_diffrn_radiation_wavelength 0.71073
_diffrn_reflns_av_R_equivalents 0.019
_diffrn_reflns_limit_h_max 15
_diffrn_reflns_limit_h_min -15
_diffrn_reflns_limit_k_max 10
_diffrn_reflns_limit_k_min 0
_diffrn_reflns_limit_l_max 24
_diffrn_reflns_limit_l_min 0
_diffrn_reflns_number 4622
_diffrn_reflns_theta_max 28.52
_diffrn_standards_decay_% 0.035
_diffrn_standards_interval_time 120
_diffrn_standards_number 3
_exptl_absorpt_coefficient_mu 2.929
_exptl_absorpt_correction_T_max 0.690
_exptl_absorpt_correction_T_min 0.657
_exptl_absorpt_correction_type 'empirical via \y scans (Fair, 1990)'
_exptl_crystal_colour green
_exptl_crystal_density_diffrn 1.8382
_exptl_crystal_density_method 'not measured'
_exptl_crystal_description prismatic
_exptl_crystal_size_max 0.175
_exptl_crystal_size_mid 0.125
_exptl_crystal_size_min 0.125
_refine_diff_density_max 0.343
_refine_diff_density_min -0.240
_refine_ls_extinction_method none
_refine_ls_goodness_of_fit_ref 0.99
_refine_ls_hydrogen_treatment mixed
_refine_ls_number_parameters 226
_refine_ls_number_reflns 2442
_refine_ls_R_factor_gt 0.031
_refine_ls_shift/su_max <0.001
_refine_ls_structure_factor_coef F
_refine_ls_weighting_details 'w = 1/[\s^2^(F^2^)+(0.020F)^2^+0.075]'
_refine_ls_weighting_scheme calc
_refine_ls_wR_factor_ref 0.038
_reflns_number_gt 2442
_reflns_number_total 4492
_reflns_observed_criterion I>3\s(I)
_cod_data_source_file sk1278.cif
_cod_data_source_block zncu
_cod_depositor_comments
;
The following automatic conversions were performed:

'_refine_ls_weighting_scheme' value 'w =
1/[\s^2^(F^2^)+(0.020F)^2^+0.075]' was changed to 'calc'. New tag
'_refine_ls_weighting_details' was created. The value of the new tag
was set to 'w = 1/[\s^2^(F^2^)+(0.020F)^2^+0.075]'.

Automatic conversion script
Id: cif_fix_values 3143 2015-03-26 13:38:13Z robertas 
;
_cod_original_cell_volume 1734.9(3)
_cod_original_sg_symbol_H-M 'P 21/c'
_cod_database_code 2008645

loop_
_symmetry_equiv_pos_as_xyz
x,y,z
-x,-y,-z
-x,y+1/2,-z+1/2
x,-y+1/2,z+1/2

loop_
_atom_site_aniso_label
_atom_site_aniso_U_11
_atom_site_aniso_U_22
_atom_site_aniso_U_33
_atom_site_aniso_U_12
_atom_site_aniso_U_13
_atom_site_aniso_U_23
_atom_site_aniso_type_symbol
Zn .0441(2) .0422(3) .0238(2) .0034(2) .0055(2) -.0009(2) Zn
Cu .0380(2) .0370(2) .0221(2) -.0017(2) .0044(2) -.0006(2) Cu
Cl1 .0642(6) .0498(6) .0432(5) -.0100(6) .0179(5) -.0097(5) Cl
Cl2 .0701(7) .0517(6) .0345(5) -.0055(6) .0138(5) .0053(5) Cl
O1 .0410(10) .052(2) .0250(10) .0100(10) .0040(10) .0000(10) O
O2 .0450(10) .043(2) .0250(10) .0140(10) .0060(10) .0000(10) O
N1 .044(2) .043(2) .0250(10) -.006(2) .0050(10) .0030(10) N
N2 .043(2) .038(2) .0260(10) -.009(2) .0090(10) -.0040(10) N
C1 .032(2) .033(2) .037(2) -.006(2) .007(2) .001(2) C
C2 .045(2) .045(2) .037(2) .003(2) .010(2) .006(2) C
C3 .047(2) .048(3) .048(2) -.001(2) .017(2) .002(2) C
C4 .039(2) .050(3) .062(3) .006(2) .012(2) .007(2) C
C5 .043(2) .049(3) .043(2) -.001(2) .000(2) .007(2) C
C6 .034(2) .038(2) .036(2) -.005(2) .003(2) .002(2) C
C7 .044(2) .043(2) .031(2) -.003(2) -.004(2) .007(2) C
C8 .060(3) .060(3) .025(2) -.001(2) .006(2) .008(2) C
C9 .053(2) .059(3) .022(2) -.016(2) .006(2) -.006(2) C
C10 .054(2) .059(3) .023(2) -.004(2) .008(2) -.004(2) C
C11 .043(2) .041(2) .032(2) -.006(2) .012(2) -.011(2) C
C12 .035(2) .036(2) .035(2) -.005(2) .008(2) -.006(2) C
C13 .044(2) .046(3) .047(2) .005(2) .005(2) -.011(2) C
C14 .045(2) .050(3) .051(2) .011(2) .002(2) -.003(2) C
C15 .053(2) .047(3) .042(2) .006(2) -.001(2) .002(2) C
C16 .047(2) .051(3) .031(2) .002(2) .004(2) .000(2) C
C17 .036(2) .035(2) .031(2) -.007(2) .005(2) -.006(2) C

loop_
_atom_site_label
_atom_site_fract_x
_atom_site_fract_y
_atom_site_fract_z
_atom_site_U_iso_or_equiv
_atom_site_thermal_displace_type
_atom_site_calc_flag
_atom_site_calc_attached_atom
_atom_site_type_symbol
Zn .74615(4) .10006(6) .63048(2) .03670(10) Ueq . . Zn
Cu .72204(4) .03425(6) .46329(2) .03240(10) Ueq . . Cu
Cl1 .84190(10) .3287(2) .65684(6) .0514(3) Ueq . . Cl
Cl2 .68660(10) -.0270(2) .72400(6) .0515(3) Ueq . . Cl
O1 .6361(2) .1292(4) .53570(10) .0394(8) Ueq . . O
O2 .8136(2) -.0339(4) .55570(10) .0376(8) Ueq . . O
N1 .6197(3) .1397(4) .3820(2) .0374(10) Ueq . . N
N2 .8226(3) -.0854(4) .4046(2) .0353(10) Ueq . . N
C1 .5382(3) .2172(5) .5268(2) .0338(12) Ueq . . C
C2 .4898(4) .2676(5) .5883(2) .0419(12) Ueq . . C
C3 .3893(4) .3593(6) .5799(3) .0466(14) Ueq . . C
C4 .3335(4) .4009(6) .5103(3) .0499(16) Ueq . . C
C5 .3795(4) .3516(6) .4498(3) .0457(14) Ueq . . C
C6 .4824(3) .2596(5) .4563(2) .0363(12) Ueq . . C
C7 .5281(4) .2214(5) .3896(2) .0404(12) Ueq . . C
C8 .6453(4) .1277(6) .3055(2) .0484(16) Ueq . . C
C9 .6823(4) -.0405(6) .2874(2) .0446(14) Ueq . . C
C10 .8035(4) -.0808(6) .3217(2) .0451(14) Ueq . . C
C11 .9109(3) -.1697(5) .4331(2) .0380(12) Ueq . . C
C12 .9519(3) -.2037(5) .5098(2) .0351(12) Ueq . . C
C13 1.0472(4) -.3106(6) .5261(3) .0459(14) Ueq . . C
C14 1.0872(4) -.3585(6) .5966(3) .0492(14) Ueq . . C
C15 1.0325(4) -.3007(6) .6536(3) .0482(14) Ueq . . C
C16 .9415(4) -.1933(6) .6403(2) .0432(14) Ueq . . C
C17 .9006(3) -.1403(5) .5682(2) .0340(12) Ueq . . C
H2 .527 .239 .637 .0545 Uiso . . H
H3 .358 .394 .622 .0608 Uiso . . H
H4 .264 .463 .505 .0646 Uiso . . H
H5 .341 .380 .402 .0595 Uiso . . H
H7 .486 .265 .349 .0393 Uiso . . H
H11 .954 -.224 .402 .0443 Uiso . . H
H13 1.084 -.350 .487 .0595 Uiso . . H
H14 1.152 -.430 .607 .0646 Uiso . . H
H15 1.058 -.336 .703 .0633 Uiso . . H
H16 .906 -.155 .680 .0557 Uiso . . H
H81 .709 .202 .301 .0570 Uiso . . H
H82 .575 .157 .276 .0747 Uiso . . H
H91 .675 -.044 .233 .0608 Uiso . . H
H92 .624 -.112 .300 .0481 Uiso . . H
H101 .829 -.192 .306 .0785 Uiso . . H
H102 .855 -.010 .310 .0722 Uiso . . H

loop_
_geom_angle_atom_site_label_1
_geom_angle_atom_site_label_2
_geom_angle_atom_site_label_3
_geom_angle
_geom_angle_publ_flag
Cl1 Zn Cl2 116.46(5) yes
Cl1 Zn O1 108.60(10) yes
Cl1 Zn O2 112.60(10) yes
Cl2 Zn O1 119.54(9) yes
Cl2 Zn O2 117.82(9) yes
O1 Zn O2 75.00(10) yes
O1 Cu O2 78.10(10) yes
O1 Cu N1 91.20(10) yes
O1 Cu N2 169.90(10) yes
O2 Cu N1 168.30(10) yes
O2 Cu N2 92.20(10) yes
N1 Cu N2 98.70(10) yes
Zn O1 Cu 102.40(10) yes
Zn O1 C1 125.9(2) no
Cu O1 C1 130.9(3) no
Zn O2 Cu 102.30(10) yes
Zn O2 C17 127.7(2) no
Cu O2 C17 129.9(2) no
Cu N1 C7 124.5(3) no
Cu N1 C8 120.1(3) no
C7 N1 C8 115.4(4) no
Cu N2 C10 122.1(3) no
Cu N2 C11 123.7(3) no
C10 N2 C11 114.2(4) no
O1 C1 C2 120.4(4) no
O1 C1 C6 120.8(4) no
C2 C1 C6 118.8(4) no
C1 C2 C3 120.9(4) no
C1 C2 H2 119.5 no
C3 C2 H2 119.6 no
C2 C3 C4 120.5(4) no
C2 C3 H3 119.8 no
C4 C3 H3 119.7 no
C3 C4 C5 119.2(4) no
C3 C4 H4 120.4 no
C5 C4 H4 120.4 no
C4 C5 C6 121.9(4) no
C4 C5 H5 119.0 no
C6 C5 H5 119.1 no
C1 C6 C5 118.7(4) no
C1 C6 C7 123.3(4) no
C5 C6 C7 117.9(4) no
N1 C7 C6 128.9(4) no
N1 C7 H7 118.2 no
C6 C7 H7 112.9 no
N1 C8 C9 112.1(4) no
N1 C8 H81 107.4 no
N1 C8 H82 103.6 no
C9 C8 H81 108.5 no
C9 C8 H82 111.6 no
H81 C8 H82 113.5 no
C8 C9 C10 113.4(4) no
C8 C9 H91 105.5 no
C8 C9 H92 106.4 no
C10 C9 H91 110.5 no
C10 C9 H92 114.9 no
H91 C9 H92 105.4 no
N2 C10 C9 114.5(4) no
N2 C10 H101 104.6 no
N2 C10 H102 104.7 no
C9 C10 H101 112.3 no
C9 C10 H102 112.8 no
H101 C10 H102 107.2 no
N2 C11 C12 128.8(4) no
N2 C11 H11 119.2 no
C12 C11 H11 111.9 no
C11 C12 C13 117.4(4) no
C11 C12 C17 123.7(4) no
C13 C12 C17 118.9(4) no
C12 C13 C14 121.7(4) no
C12 C13 H13 119.2 no
C14 C13 H13 119.2 no
C13 C14 C15 118.9(4) no
C13 C14 H14 120.6 no
C15 C14 H14 120.6 no
C14 C15 C16 121.3(4) no
C14 C15 H15 119.4 no
C16 C15 H15 119.4 no
C15 C16 C17 120.6(4) no
C15 C16 H16 119.7 no
C17 C16 H16 119.7 no
O2 C17 C12 121.1(4) no
O2 C17 C16 120.4(4) no
C12 C17 C16 118.6(4) no

loop_
_geom_bond_atom_site_label_1
_geom_bond_atom_site_label_2
_geom_bond_site_symmetry_1
_geom_bond_site_symmetry_2
_geom_bond_distance
_geom_bond_publ_flag
Zn Cu . . 3.0757(6) yes
Zn Cl1 . . 2.2080(10) yes
Zn Cl2 . . 2.2080(10) yes
Zn O1 . . 2.004(3) yes
Zn O2 . . 2.010(3) yes
Cu O1 . . 1.942(3) yes
Cu O2 . . 1.938(3) yes
Cu N1 . . 1.960(3) yes
Cu N2 . . 1.971(3) yes
O1 C1 . . 1.339(5) yes
O2 C17 . . 1.333(5) yes
N1 C7 . . 1.286(5) yes
N1 C8 . . 1.477(5) yes
N2 C10 . . 1.497(5) yes
N2 C11 . . 1.282(6) yes
C1 C2 . . 1.395(6) no
C1 C6 . . 1.397(5) no
C2 C3 . . 1.381(6) no
C2 H2 . . .950 no
C3 C4 . . 1.381(6) no
C3 H3 . . .950 no
C4 C5 . . 1.362(6) no
C4 H4 . . .950 no
C5 C6 . . 1.407(6) no
C5 H5 . . .950 no
C6 C7 . . 1.438(6) no
C7 H7 . . .896 no
C8 C9 . . 1.507(7) no
C8 H81 . . .972 no
C8 H82 . . .937 no
C9 C10 . . 1.489(6) no
C9 H91 . . .978 no
C9 H92 . . .956 no
C10 H101 . . 1.022 no
C10 H102 . . .888 no
C11 C12 . . 1.438(6) no
C11 H11 . . .931 no
C12 C13 . . 1.412(6) no
C12 C17 . . 1.403(5) no
C13 C14 . . 1.360(6) no
C13 H13 . . .950 no
C14 C15 . . 1.387(6) no
C14 H14 . . .950 no
C15 C16 . . 1.373(6) no
C15 H15 . . .950 no
C16 C17 . . 1.401(6) no
C16 H16 . . .950 no

loop_
_geom_torsion_atom_site_label_1
_geom_torsion_atom_site_label_2
_geom_torsion_atom_site_label_3
_geom_torsion_atom_site_label_4
_geom_torsion
_geom_torsion_publ_flag
Cl1 Zn O1 Cu 98.20(10) no
Cl1 Zn O1 C1 -72.2(3) no
Cl2 Zn O1 Cu -124.90(10) no
Cl2 Zn O1 C1 64.8(3) no
O2 Zn O1 Cu -11.10(10) no
O2 Zn O1 C1 178.6(3) no
Cl1 Zn O2 Cu -93.20(10) no
Cl1 Zn O2 C17 86.0(3) no
Cl2 Zn O2 Cu 126.90(10) no
Cl2 Zn O2 C17 -53.9(3) no
O1 Zn O2 Cu 11.10(10) no
O1 Zn O2 C17 -169.8(3) no
O2 Cu O1 Zn 11.30(10) no
O2 Cu O1 C1 -179.0(4) no
N1 Cu O1 Zn -163.7(2) no
N1 Cu O1 C1 6.0(3) no
N2 Cu O1 Zn 27.0(8) no
N2 Cu O1 C1 -163.3(7) no
O1 Cu O2 Zn -11.30(10) no
O1 Cu O2 C17 169.6(4) no
N1 Cu O2 Zn 14.1(7) no
N1 Cu O2 C17 -165.1(6) no
N2 Cu O2 Zn 171.40(10) no
N2 Cu O2 C17 -7.7(3) no
O1 Cu N1 C7 -5.8(4) no
O1 Cu N1 C8 174.4(3) no
O2 Cu N1 C7 -30.5(9) no
O2 Cu N1 C8 149.6(6) no
N2 Cu N1 C7 172.3(4) no
N2 Cu N1 C8 -7.5(3) no
O1 Cu N2 C10 167.2(6) no
O1 Cu N2 C11 -14.8(9) no
O2 Cu N2 C10 -177.5(3) no
N1 Cu N2 C11 176.0(3) no
Zn O1 C1 C2 -15.0(5) no
Zn O1 C1 C6 165.2(3) no
Cu O1 C1 C2 177.5(3) no
Cu O1 C1 C6 -2.3(6) no
Zn O2 C17 C12 -168.6(3) no
Zn O2 C17 C16 12.5(5) no
Cu O2 C17 C12 10.3(6) no
Cu O2 C17 C16 -168.6(3) no
Cu N1 C7 C6 2.6(7) no
Cu N1 C7 H7 -179.4 no
C8 N1 C7 C6 -177.6(4) no
Cu N1 C8 C9 42.4(5) no
Cu N1 C8 H81 -76.8 no
Cu N1 C8 H82 163.0 no
C7 N1 C8 C9 -137.4(4) no
C7 N1 C8 H81 103.5 no
C7 N1 C8 H82 -16.9 no
Cu N2 C10 C9 -23.9(5) no
Cu N2 C10 H101 -147.3 no
Cu N2 C10 H102 100.1 no
C11 N2 C10 C9 157.8(4) no
C11 N2 C10 H101 34.4 no
C11 N2 C10 H102 -78.2 no
Cu N2 C11 C12 3.9(6) no
Cu N2 C11 H11 179.6 no
C10 N2 C11 C12 -177.9(4) no
C10 N2 C11 H11 -2.2 no
O1 C1 C2 C3 179.6(4) no
C6 C1 C2 H2 179.4 no
O1 C1 C6 C5 179.8(4) no
O1 C1 C6 C7 -3.6(6) no
C2 C1 C6 C7 176.6(4) no
C1 C2 C3 H3 -179.1 no
H2 C2 C3 C4 -179.1 no
C2 C3 C4 H4 179.4 no
H3 C3 C4 C5 179.4 no
C3 C4 C5 H5 179.9 no
H4 C4 C5 C6 179.9 no
C4 C5 C6 C7 -176.4(4) no
H5 C5 C6 C1 -179.6 no
H5 C5 C6 C7 3.6 no
C1 C6 C7 N1 3.5(7) no
C1 C6 C7 H7 -174.6 no
C5 C6 C7 N1 -179.8(4) no
N1 C8 C9 C10 -75.2(5) no
N1 C8 C9 H91 163.7 no
N1 C8 C9 H92 52.1 no
H81 C8 C9 C10 43.2 no
H81 C8 C9 H91 -77.9 no
H81 C8 C9 H92 170.5 no
H82 C8 C9 C10 169.0 no
H82 C8 C9 H91 47.9 no
H82 C8 C9 H92 -63.7 no
C8 C9 C10 N2 64.4(5) no
C8 C9 C10 H101 -176.5 no
C8 C9 C10 H102 -55.2 no
H91 C9 C10 N2 -177.4 no
H91 C9 C10 H101 -58.2 no
H91 C9 C10 H102 63.1 no
H92 C9 C10 N2 -58.3 no
H92 C9 C10 H101 60.8 no
H92 C9 C10 H102 -177.9 no
N2 C11 C12 C13 175.5(4) no
N2 C11 C12 C17 -2.8(7) no
H11 C11 C12 C17 -178.8 no
C11 C12 C13 C14 -175.6(4) no
C11 C12 C13 H13 4.4 no
C17 C12 C13 C14 2.8(7) no
C17 C12 C13 H13 -177.3 no
C11 C12 C17 O2 -4.5(6) no
C11 C12 C17 C16 174.4(4) no
C13 C12 C17 O2 177.2(4) no
C13 C12 C17 C16 -3.9(6) no
C12 C13 C14 H14 -179.8 no
H13 C13 C14 C15 -179.8 no
C13 C14 C15 H15 178.1 no
H14 C14 C15 C16 178.1 no
C14 C15 C16 H16 -179.3 no
H15 C15 C16 C17 -179.3 no
C15 C16 C17 O2 -178.9(4) no
H16 C16 C17 C12 -177.8 no
